data_7060004
loop_
_publ_author_name
'Mikhailov, Artem A.'
'Komarov, Vladislav Yu.'
'Sukhikh, Aleksandr S.'
'Pishchur, Denis P.'
'Schaniel, Dominik'
'Kostin, Gennadiy A.'

_publ_section_title
;
 The impact of counterion on the metastable state properties of nitrosyl
 ruthenium complexes
;
_journal_issue 41
_journal_name_full 'New Journal of Chemistry'
_journal_page_first 18014
_journal_page_last 18024
_journal_paper_doi 10.1039/D0NJ04436A
_journal_volume 44
_journal_year 2020
_chemical_formula_moiety 'F H12 N5 O Ru, 2(Cl O4)'
_chemical_formula_sum 'Cl2 F H12 N5 O9 Ru'
_chemical_formula_weight 417.12
_space_group_crystal_system triclinic
_space_group_IT_number 2
_space_group_name_Hall '-P 1'
_space_group_name_H-M_alt 'P -1'
_atom_sites_solution_hydrogens geom
_audit_creation_date 2020-07-14
_audit_creation_method
;
Olex2 1.2
(compiled 2018.05.29 svn.r3508 for OlexSys, GUI svn.r5506)
;
_audit_update_record
;
2020-07-15 deposited with the CCDC.	2020-09-24 downloaded from the CCDC.
;
_cell_angle_alpha 70.720(2)
_cell_angle_beta 86.091(2)
_cell_angle_gamma 88.040(2)
_cell_formula_units_Z 4
_cell_length_a 8.0038(5)
_cell_length_b 11.8995(5)
_cell_length_c 13.8054(8)
_cell_measurement_reflns_used 7792
_cell_measurement_temperature 150(2)
_cell_measurement_theta_max 33.13
_cell_measurement_theta_min 3.07
_cell_volume 1238.12(12)
_computing_cell_refinement 'Bruker SAINT'
_computing_data_collection 'Bruker APEX3'
_computing_data_reduction 'Bruker SAINT'
_computing_molecular_graphics 'Olex2 (Dolomanov et al., 2009)'
_computing_publication_material 'Olex2 (Dolomanov et al., 2009)'
_computing_structure_refinement 'ShelXL (Sheldrick, 2015)'
_diffrn_ambient_temperature 150(2)
_diffrn_detector_area_resol_mean 7.41
_diffrn_measured_fraction_theta_full 0.995
_diffrn_measured_fraction_theta_max 0.971
_diffrn_measurement_device_type 'Bruker D8 Venture'
_diffrn_measurement_method '\f and \w scans'
_diffrn_radiation_type MoK\a
_diffrn_radiation_wavelength 0.71073
_diffrn_reflns_av_unetI/netI 0.0448
_diffrn_reflns_Laue_measured_fraction_full 0.995
_diffrn_reflns_Laue_measured_fraction_max 0.971
_diffrn_reflns_limit_h_max 12
_diffrn_reflns_limit_h_min -12
_diffrn_reflns_limit_k_max 18
_diffrn_reflns_limit_k_min -18
_diffrn_reflns_limit_l_max 21
_diffrn_reflns_limit_l_min -20
_diffrn_reflns_number 24099
_diffrn_reflns_point_group_measured_fraction_full 0.995
_diffrn_reflns_point_group_measured_fraction_max 0.971
_diffrn_reflns_theta_full 25.242
_diffrn_reflns_theta_max 33.157
_diffrn_reflns_theta_min 1.968
_exptl_absorpt_coefficient_mu 1.759
_exptl_absorpt_correction_T_max 0.746542
_exptl_absorpt_correction_T_min 0.603565
_exptl_absorpt_correction_type multi-scan
_exptl_absorpt_process_details
;
 TWINABS-2012/1 (Bruker,2012) was used for absorption correction.

Final HKLF 4 output contains 46278 reflections, Rint = 0.0373
 (30050 with I > 3sig(I), Rint = 0.0334)
;
_exptl_crystal_colour 'clear light yellow'
_exptl_crystal_colour_lustre clear
_exptl_crystal_colour_modifier light
_exptl_crystal_colour_primary yellow
_exptl_crystal_density_diffrn 2.238
_exptl_crystal_description irregular
_exptl_crystal_F_000 824
_exptl_crystal_size_max 0.1
_exptl_crystal_size_mid 0.08
_exptl_crystal_size_min 0.04
_refine_diff_density_max 0.812
_refine_diff_density_min -1.015
_refine_diff_density_rms 0.152
_refine_ls_extinction_method none
_refine_ls_goodness_of_fit_ref 1.080
_refine_ls_hydrogen_treatment constr
_refine_ls_matrix_type full
_refine_ls_number_parameters 334
_refine_ls_number_reflns 24099
_refine_ls_number_restraints 0
_refine_ls_restrained_S_all 1.080
_refine_ls_R_factor_all 0.0586
_refine_ls_R_factor_gt 0.0385
_refine_ls_shift/su_max 0.001
_refine_ls_shift/su_mean 0.000
_refine_ls_structure_factor_coef Fsqd
_refine_ls_weighting_details 'w=1/[\s^2^(Fo^2^)+(0.0530P)^2^+0.1449P] where P=(Fo^2^+2Fc^2^)/3'
_refine_ls_weighting_scheme calc
_refine_ls_wR_factor_gt 0.0988
_refine_ls_wR_factor_ref 0.1088
_reflns_Friedel_coverage 0.000
_reflns_number_gt 18249
_reflns_number_total 24099
_reflns_threshold_expression 'I > 2\s(I)'
_cod_data_source_file d0nj04436a2.cif
_cod_data_source_block mo_ccu_art_m_a4_f_clo4_3_m4_0m
_cod_depositor_comments 'Adding full bibliography for 7060003--7060004.cif.'
_cod_original_formula_sum 'Cl2 H12 F N5 O9 Ru'
_cod_database_code 7060004
_shelx_shelxl_version_number 2018/3
_shelx_space_group_comment
;
The symmetry employed for this shelxl refinement is uniquely defined
by the following loop, which should always be used as a source of
symmetry information in preference to the above space-group names.
They are only intended as comments.
;
_shelx_estimated_absorpt_t_max 0.933
_shelx_estimated_absorpt_t_min 0.844
_olex2_refinement_description
;
1. Twinned data refinement
 Scales: 0.5840(6)
 0.4160(6)
2. Fixed Uiso
 At 1.2 times of:
  All N(H,H,H) groups
3.a Idealised Me refined as rotating group:
 N7(H7A,H7B,H7C), N8(H8A,H8B,H8C), N1(H1A,H1B,H1C), N6(H6A,H6B,H6C), N4(H4A,
 H4B,H4C), N3(H3A,H3B,H3C), N2(H2A,H2B,H2C), N9(H9A,H9B,H9C)
;
_olex2_submission_special_instructions 'No special instructions were received'

loop_
_space_group_symop_operation_xyz
'x, y, z'
'-x, -y, -z'

loop_
_atom_site_label
_atom_site_type_symbol
_atom_site_fract_x
_atom_site_fract_y
_atom_site_fract_z
_atom_site_U_iso_or_equiv
_atom_site_adp_type
_atom_site_occupancy
_atom_site_site_symmetry_order
_atom_site_calc_flag
_atom_site_refinement_flags_posn
_atom_site_refinement_flags_adp
_atom_site_refinement_flags_occupancy
_atom_site_disorder_assembly
_atom_site_disorder_group
Ru1 Ru 0.42956(3) 0.74277(2) 0.44096(2) 0.01265(6) Uani 1 1 d . . . . .
Ru2 Ru 0.93715(3) 0.72848(2) 0.94374(2) 0.01271(6) Uani 1 1 d . . . . .
Cl2 Cl 0.48976(10) 0.83798(6) 0.72157(6) 0.01647(14) Uani 1 1 d . . . . .
Cl4 Cl 1.43999(10) 0.63344(7) 1.14041(6) 0.01808(15) Uani 1 1 d . . . . .
Cl3 Cl 0.94893(10) 0.59577(6) 0.63776(6) 0.01660(15) Uani 1 1 d . . . . .
Cl1 Cl -0.04411(10) 0.88871(6) 0.22628(6) 0.01811(15) Uani 1 1 d . . . . .
F2 F 1.0916(2) 0.60519(14) 0.92955(14) 0.0170(4) Uani 1 1 d . . . . .
F1 F 0.5655(2) 0.62209(15) 0.40787(14) 0.0190(4) Uani 1 1 d . . . . .
O11 O 1.0642(3) 0.5069(2) 0.6224(2) 0.0276(6) Uani 1 1 d . . . . .
O7 O 0.6272(3) 0.7636(2) 0.70323(19) 0.0237(5) Uani 1 1 d . . . . .
O6 O -0.1775(3) 0.9666(2) 0.24350(19) 0.0257(5) Uani 1 1 d . . . . .
O12 O 0.9208(3) 0.5777(2) 0.74540(18) 0.0274(6) Uani 1 1 d . . . . .
O18 O 1.2912(3) 0.6806(2) 1.1787(2) 0.0297(6) Uani 1 1 d . . . . .
O2 O 0.7133(3) 0.9142(2) 0.9652(2) 0.0266(6) Uani 1 1 d . . . . .
O1 O 0.2172(3) 0.9226(2) 0.4842(2) 0.0278(6) Uani 1 1 d . . . . .
O17 O 1.4180(3) 0.6384(2) 1.03642(18) 0.0285(6) Uani 1 1 d . . . . .
N7 N 1.1531(3) 0.8180(2) 0.9556(2) 0.0171(5) Uani 1 1 d . . . . .
H7A H 1.170215 0.882189 0.897863 0.021 Uiso 1 1 calc GR . . . .
H7B H 1.243199 0.767763 0.962686 0.021 Uiso 1 1 calc GR . . . .
H7C H 1.139319 0.842699 1.011420 0.021 Uiso 1 1 calc GR . . . .
O14 O 1.0166(3) 0.7129(2) 0.5869(2) 0.0319(6) Uani 1 1 d . . . . .
O16 O 1.5807(3) 0.7052(2) 1.1410(2) 0.0344(6) Uani 1 1 d . . . . .
O13 O 0.7931(3) 0.5875(2) 0.5952(2) 0.0267(6) Uani 1 1 d . . . . .
N5 N 0.3031(3) 0.8517(2) 0.4682(2) 0.0162(5) Uani 1 1 d . . . . .
O3 O -0.0833(4) 0.7678(2) 0.2833(2) 0.0401(7) Uani 1 1 d . . . . .
N8 N 0.9673(4) 0.8033(2) 0.7829(2) 0.0175(5) Uani 1 1 d . . . . .
H8A H 0.873891 0.790134 0.754357 0.021 Uiso 1 1 calc GR . . . .
H8B H 1.057664 0.769157 0.759497 0.021 Uiso 1 1 calc GR . . . .
H8C H 0.983337 0.883082 0.765307 0.021 Uiso 1 1 calc GR . . . .
O8 O 0.4763(4) 0.9413(2) 0.6319(2) 0.0335(7) Uani 1 1 d . . . . .
O4 O 0.1084(3) 0.9207(2) 0.2599(2) 0.0341(6) Uani 1 1 d . . . . .
N1 N 0.4186(3) 0.6221(2) 0.5914(2) 0.0163(5) Uani 1 1 d . . . . .
H1A H 0.420765 0.546381 0.589434 0.020 Uiso 1 1 calc GR . . . .
H1B H 0.322252 0.634660 0.625497 0.020 Uiso 1 1 calc GR . . . .
H1C H 0.508090 0.632956 0.624473 0.020 Uiso 1 1 calc GR . . . .
N6 N 0.9320(4) 0.6326(2) 1.1018(2) 0.0187(6) Uani 1 1 d . . . . .
H6A H 0.936281 0.553158 1.111254 0.022 Uiso 1 1 calc GR . . . .
H6B H 0.835889 0.650357 1.133109 0.022 Uiso 1 1 calc GR . . . .
H6C H 1.021767 0.652651 1.129455 0.022 Uiso 1 1 calc GR . . . .
N10 N 0.8008(3) 0.8400(2) 0.9565(2) 0.0167(5) Uani 1 1 d . . . . .
O5 O -0.0238(4) 0.9059(3) 0.1184(2) 0.0378(7) Uani 1 1 d . . . . .
N4 N 0.2290(3) 0.6545(2) 0.4098(2) 0.0179(5) Uani 1 1 d . . . . .
H4A H 0.259656 0.628493 0.356073 0.022 Uiso 1 1 calc GR . . . .
H4B H 0.139979 0.705449 0.393511 0.022 Uiso 1 1 calc GR . . . .
H4C H 0.200167 0.591223 0.466279 0.022 Uiso 1 1 calc GR . . . .
N3 N 0.4667(4) 0.8410(2) 0.2836(2) 0.0181(5) Uani 1 1 d . . . . .
H3A H 0.541061 0.801549 0.253173 0.022 Uiso 1 1 calc GR . . . .
H3B H 0.507720 0.913884 0.276420 0.022 Uiso 1 1 calc GR . . . .
H3C H 0.367457 0.849972 0.253293 0.022 Uiso 1 1 calc GR . . . .
N2 N 0.6559(3) 0.8119(2) 0.4644(2) 0.0171(5) Uani 1 1 d . . . . .
H2A H 0.669404 0.886932 0.419184 0.021 Uiso 1 1 calc GR . . . .
H2B H 0.742719 0.764747 0.454309 0.021 Uiso 1 1 calc GR . . . .
H2C H 0.653621 0.813853 0.529794 0.021 Uiso 1 1 calc GR . . . .
O9 O 0.3383(3) 0.7724(2) 0.7402(3) 0.0406(7) Uani 1 1 d . . . . .
N9 N 0.7507(3) 0.6151(2) 0.9306(2) 0.0172(5) Uani 1 1 d . . . . .
H9A H 0.745415 0.621024 0.863463 0.021 Uiso 1 1 calc GR . . . .
H9B H 0.649979 0.636546 0.954453 0.021 Uiso 1 1 calc GR . . . .
H9C H 0.775850 0.538625 0.968243 0.021 Uiso 1 1 calc GR . . . .
O10 O 0.5203(4) 0.8738(3) 0.8078(2) 0.0414(7) Uani 1 1 d . . . . .
O15 O 1.4685(4) 0.5141(2) 1.2007(2) 0.0445(8) Uani 1 1 d . . . . .

loop_
_atom_site_aniso_label
_atom_site_aniso_U_11
_atom_site_aniso_U_22
_atom_site_aniso_U_33
_atom_site_aniso_U_23
_atom_site_aniso_U_13
_atom_site_aniso_U_12
Ru1 0.01300(12) 0.01133(11) 0.01326(12) -0.00346(9) -0.00080(9) -0.00129(8)
Ru2 0.01234(12) 0.01253(11) 0.01282(12) -0.00355(9) -0.00079(9) -0.00033(8)
Cl2 0.0168(4) 0.0149(3) 0.0172(4) -0.0046(3) -0.0012(3) 0.0001(3)
Cl4 0.0167(4) 0.0211(3) 0.0151(4) -0.0042(3) -0.0006(3) -0.0009(3)
Cl3 0.0174(4) 0.0146(3) 0.0174(4) -0.0045(3) -0.0008(3) -0.0012(3)
Cl1 0.0186(4) 0.0154(3) 0.0188(4) -0.0037(3) -0.0012(3) 0.0004(3)
F2 0.0172(9) 0.0136(8) 0.0192(9) -0.0044(7) -0.0002(7) 0.0016(7)
F1 0.0208(10) 0.0135(8) 0.0230(10) -0.0073(7) 0.0026(8) 0.0010(7)
O11 0.0209(13) 0.0255(12) 0.0380(15) -0.0136(11) 0.0024(11) 0.0038(10)
O7 0.0172(12) 0.0269(12) 0.0292(14) -0.0125(10) -0.0035(10) 0.0061(9)
O6 0.0209(13) 0.0205(11) 0.0318(14) -0.0047(10) 0.0049(10) 0.0025(9)
O12 0.0368(15) 0.0261(13) 0.0187(12) -0.0065(10) -0.0023(11) 0.0024(11)
O18 0.0171(12) 0.0482(16) 0.0315(15) -0.0243(13) 0.0036(11) -0.0017(11)
O2 0.0256(14) 0.0224(12) 0.0326(15) -0.0111(11) -0.0006(11) 0.0075(10)
O1 0.0237(13) 0.0208(12) 0.0400(16) -0.0127(11) 0.0007(11) 0.0040(10)
O17 0.0257(14) 0.0415(15) 0.0203(13) -0.0133(11) -0.0049(10) 0.0116(11)
N7 0.0150(13) 0.0166(12) 0.0187(14) -0.0043(10) -0.0011(10) -0.0019(10)
O14 0.0396(16) 0.0176(11) 0.0359(15) -0.0068(11) 0.0099(12) -0.0100(11)
O16 0.0178(13) 0.0439(16) 0.0500(18) -0.0277(14) 0.0063(12) -0.0090(12)
O13 0.0231(13) 0.0240(12) 0.0359(15) -0.0120(11) -0.0132(11) 0.0041(10)
N5 0.0164(13) 0.0152(12) 0.0162(13) -0.0042(10) 0.0012(10) -0.0031(10)
O3 0.0419(18) 0.0136(11) 0.0550(19) 0.0009(12) 0.0033(14) -0.0022(11)
N8 0.0202(14) 0.0171(12) 0.0155(13) -0.0054(10) -0.0010(11) -0.0030(11)
O8 0.0408(17) 0.0199(12) 0.0295(15) 0.0049(10) -0.0011(12) 0.0052(11)
O4 0.0238(14) 0.0354(15) 0.0481(18) -0.0186(13) -0.0126(13) 0.0026(12)
N1 0.0177(13) 0.0146(12) 0.0160(13) -0.0043(10) -0.0009(10) -0.0006(10)
N6 0.0195(14) 0.0201(13) 0.0146(13) -0.0032(10) -0.0007(11) 0.0013(11)
N10 0.0175(14) 0.0158(12) 0.0156(13) -0.0037(10) -0.0009(10) -0.0002(10)
O5 0.0443(18) 0.0504(18) 0.0217(14) -0.0167(13) -0.0020(12) 0.0077(15)
N4 0.0158(13) 0.0201(13) 0.0191(14) -0.0080(11) 0.0007(11) -0.0045(11)
N3 0.0203(14) 0.0184(13) 0.0149(13) -0.0045(10) -0.0004(11) -0.0040(11)
N2 0.0158(13) 0.0157(12) 0.0181(14) -0.0029(10) -0.0016(11) -0.0023(10)
O9 0.0209(14) 0.0281(14) 0.072(2) -0.0182(14) 0.0128(14) -0.0097(11)
N9 0.0146(13) 0.0169(12) 0.0205(14) -0.0067(10) 0.0004(10) -0.0026(10)
O10 0.052(2) 0.0508(18) 0.0328(16) -0.0283(14) -0.0141(14) 0.0136(15)
O15 0.055(2) 0.0299(15) 0.0367(17) 0.0054(12) -0.0086(15) 0.0048(14)

loop_
_atom_type_symbol
_atom_type_description
_atom_type_scat_dispersion_real
_atom_type_scat_dispersion_imag
_atom_type_scat_source
Cl Cl 0.1484 0.1585 'International Tables Vol C Tables 4.2.6.8 and 6.1.1.4'
F F 0.0171 0.0103 'International Tables Vol C Tables 4.2.6.8 and 6.1.1.4'
H H 0.0000 0.0000 'International Tables Vol C Tables 4.2.6.8 and 6.1.1.4'
N N 0.0061 0.0033 'International Tables Vol C Tables 4.2.6.8 and 6.1.1.4'
O O 0.0106 0.0060 'International Tables Vol C Tables 4.2.6.8 and 6.1.1.4'
Ru Ru -1.2594 0.8363 'International Tables Vol C Tables 4.2.6.8 and 6.1.1.4'

loop_
_geom_angle_atom_site_label_1
_geom_angle_atom_site_label_2
_geom_angle_atom_site_label_3
_geom_angle
_geom_angle_site_symmetry_1
_geom_angle_site_symmetry_3
_geom_angle_publ_flag
F1 Ru1 N1 84.92(9) . . ?
F1 Ru1 N4 84.61(10) . . ?
F1 Ru1 N3 85.06(9) . . ?
F1 Ru1 N2 86.12(9) . . ?
N5 Ru1 F1 178.38(10) . . ?
N5 Ru1 N1 96.00(11) . . ?
N5 Ru1 N4 94.08(12) . . ?
N5 Ru1 N3 94.02(12) . . ?
N5 Ru1 N2 95.18(12) . . ?
N1 Ru1 N3 169.98(10) . . ?
N1 Ru1 N2 91.22(10) . . ?
N4 Ru1 N1 88.74(10) . . ?
N4 Ru1 N3 90.38(10) . . ?
N4 Ru1 N2 170.70(10) . . ?
N2 Ru1 N3 88.03(10) . . ?
F2 Ru2 N7 85.18(9) . . ?
F2 Ru2 N8 86.06(9) . . ?
F2 Ru2 N6 85.04(9) . . ?
F2 Ru2 N9 84.82(9) . . ?
N8 Ru2 N7 89.07(10) . . ?
N8 Ru2 N9 90.74(11) . . ?
N6 Ru2 N7 90.46(11) . . ?
N6 Ru2 N8 171.10(11) . . ?
N6 Ru2 N9 88.18(10) . . ?
N10 Ru2 F2 179.30(10) . . ?
N10 Ru2 N7 94.13(12) . . ?
N10 Ru2 N8 93.89(12) . . ?
N10 Ru2 N6 95.01(12) . . ?
N10 Ru2 N9 95.88(12) . . ?
N9 Ru2 N7 169.98(10) . . ?
O8 Cl2 O7 108.95(16) . . ?
O9 Cl2 O7 108.93(15) . . ?
O9 Cl2 O8 109.12(18) . . ?
O9 Cl2 O10 110.47(19) . . ?
O10 Cl2 O7 109.73(16) . . ?
O10 Cl2 O8 109.61(17) . . ?
O17 Cl4 O18 108.74(15) . . ?
O16 Cl4 O18 109.17(15) . . ?
O16 Cl4 O17 109.07(17) . . ?
O15 Cl4 O18 110.77(18) . . ?
O15 Cl4 O17 108.78(17) . . ?
O15 Cl4 O16 110.27(18) . . ?
O11 Cl3 O14 109.86(15) . . ?
O12 Cl3 O11 109.88(15) . . ?
O12 Cl3 O14 109.22(15) . . ?
O12 Cl3 O13 109.48(16) . . ?
O13 Cl3 O11 109.46(14) . . ?
O13 Cl3 O14 108.92(15) . . ?
O3 Cl1 O6 109.89(16) . . ?
O3 Cl1 O4 109.76(17) . . ?
O3 Cl1 O5 110.79(18) . . ?
O4 Cl1 O6 108.37(15) . . ?
O5 Cl1 O6 108.80(16) . . ?
O5 Cl1 O4 109.18(17) . . ?
Ru2 N7 H7A 109.5 . . ?
Ru2 N7 H7B 109.5 . . ?
Ru2 N7 H7C 109.5 . . ?
H7A N7 H7B 109.5 . . ?
H7A N7 H7C 109.5 . . ?
H7B N7 H7C 109.5 . . ?
O1 N5 Ru1 178.1(3) . . ?
Ru2 N8 H8A 109.5 . . ?
Ru2 N8 H8B 109.5 . . ?
Ru2 N8 H8C 109.5 . . ?
H8A N8 H8B 109.5 . . ?
H8A N8 H8C 109.5 . . ?
H8B N8 H8C 109.5 . . ?
Ru1 N1 H1A 109.5 . . ?
Ru1 N1 H1B 109.5 . . ?
Ru1 N1 H1C 109.5 . . ?
H1A N1 H1B 109.5 . . ?
H1A N1 H1C 109.5 . . ?
H1B N1 H1C 109.5 . . ?
Ru2 N6 H6A 109.5 . . ?
Ru2 N6 H6B 109.5 . . ?
Ru2 N6 H6C 109.5 . . ?
H6A N6 H6B 109.5 . . ?
H6A N6 H6C 109.5 . . ?
H6B N6 H6C 109.5 . . ?
O2 N10 Ru2 178.9(3) . . ?
Ru1 N4 H4A 109.5 . . ?
Ru1 N4 H4B 109.5 . . ?
Ru1 N4 H4C 109.5 . . ?
H4A N4 H4B 109.5 . . ?
H4A N4 H4C 109.5 . . ?
H4B N4 H4C 109.5 . . ?
Ru1 N3 H3A 109.5 . . ?
Ru1 N3 H3B 109.5 . . ?
Ru1 N3 H3C 109.5 . . ?
H3A N3 H3B 109.5 . . ?
H3A N3 H3C 109.5 . . ?
H3B N3 H3C 109.5 . . ?
Ru1 N2 H2A 109.5 . . ?
Ru1 N2 H2B 109.5 . . ?
Ru1 N2 H2C 109.5 . . ?
H2A N2 H2B 109.5 . . ?
H2A N2 H2C 109.5 . . ?
H2B N2 H2C 109.5 . . ?
Ru2 N9 H9A 109.5 . . ?
Ru2 N9 H9B 109.5 . . ?
Ru2 N9 H9C 109.5 . . ?
H9A N9 H9B 109.5 . . ?
H9A N9 H9C 109.5 . . ?
H9B N9 H9C 109.5 . . ?

loop_
_geom_bond_atom_site_label_1
_geom_bond_atom_site_label_2
_geom_bond_distance
_geom_bond_site_symmetry_2
_geom_bond_publ_flag
Ru1 F1 1.9269(18) . ?
Ru1 N5 1.739(3) . ?
Ru1 N1 2.097(2) . ?
Ru1 N4 2.091(3) . ?
Ru1 N3 2.105(3) . ?
Ru1 N2 2.103(3) . ?
Ru2 F2 1.9369(17) . ?
Ru2 N7 2.104(3) . ?
Ru2 N8 2.101(3) . ?
Ru2 N6 2.100(3) . ?
Ru2 N10 1.736(3) . ?
Ru2 N9 2.102(3) . ?
Cl2 O7 1.449(2) . ?
Cl2 O8 1.435(2) . ?
Cl2 O9 1.426(3) . ?
Cl2 O10 1.428(3) . ?
Cl4 O18 1.441(2) . ?
Cl4 O17 1.440(2) . ?
Cl4 O16 1.439(3) . ?
Cl4 O15 1.409(3) . ?
Cl3 O11 1.438(2) . ?
Cl3 O12 1.432(3) . ?
Cl3 O14 1.442(2) . ?
Cl3 O13 1.435(2) . ?
Cl1 O6 1.449(2) . ?
Cl1 O3 1.427(2) . ?
Cl1 O4 1.441(3) . ?
Cl1 O5 1.433(3) . ?
O2 N10 1.140(3) . ?
O1 N5 1.139(3) . ?
N7 H7A 0.9100 . ?
N7 H7B 0.9100 . ?
N7 H7C 0.9100 . ?
N8 H8A 0.9100 . ?
N8 H8B 0.9100 . ?
N8 H8C 0.9100 . ?
N1 H1A 0.9100 . ?
N1 H1B 0.9100 . ?
N1 H1C 0.9100 . ?
N6 H6A 0.9100 . ?
N6 H6B 0.9100 . ?
N6 H6C 0.9100 . ?
N4 H4A 0.9100 . ?
N4 H4B 0.9100 . ?
N4 H4C 0.9100 . ?
N3 H3A 0.9100 . ?
N3 H3B 0.9100 . ?
N3 H3C 0.9100 . ?
N2 H2A 0.9100 . ?
N2 H2B 0.9100 . ?
N2 H2C 0.9100 . ?
N9 H9A 0.9100 . ?
N9 H9B 0.9100 . ?
N9 H9C 0.9100 . ?

loop_
_twin_individual_id
_twin_individual_mass_fraction_refined
1 0.5840(6)
2 0.4160(6)
